data_4326800
loop_
_publ_author_name
'Bel\'en Alvarez'
'M. Angeles Alvarez'
'Inmaculada Amor'
'M. Esther Garc\'ia'
'Miguel A. Ruiz'

_publ_section_title
;
 A Thiophosphinidene Complex as a Vehicle in Phosphinidene
 Transmetalation: Easy Formation and Cleavage of a P-S Bond
;
_journal_name_full 'Inorganic Chemistry'
_journal_page_first 10561
_journal_page_last 10563
_journal_paper_doi 10.1021/ic202058h
_journal_volume 50
_journal_year 2011
_chemical_compound_source 'synthesis as described'
_chemical_formula_moiety 'C37 H39 Mo2 O9 P S W2, C H2 Cl2'
_chemical_formula_sum 'C38 H41 Cl2 Mo2 O9 P S W2'
_chemical_formula_weight 1335.21
_chemical_name_systematic
;
 ?
;
_space_group_IT_number 2
_symmetry_cell_setting triclinic
_symmetry_Int_Tables_number 2
_symmetry_space_group_name_Hall '-P 1'
_symmetry_space_group_name_H-M 'P -1'
_atom_sites_solution_hydrogens geom
_atom_sites_solution_primary direct
_atom_sites_solution_secondary difmap
_audit_conform_dict_location ftp://ftp.iucr.org/pub/cif_core.dic
_audit_conform_dict_name cif_core.dic
_audit_conform_dict_version 2.4
_audit_creation_method 'WinGX routine CIF_UPDATE'
_cell_angle_alpha 102.093(2)
_cell_angle_beta 109.525(2)
_cell_angle_gamma 105.085(2)
_cell_formula_units_Z 2
_cell_length_a 11.2072(4)
_cell_length_b 14.6547(5)
_cell_length_c 14.7204(5)
_cell_measurement_reflns_used 1972
_cell_measurement_temperature 100.0(1)
_cell_measurement_theta_max 26.295
_cell_measurement_theta_min 2.375
_cell_measurement_wavelength 0.71073
_cell_volume 2080.07(14)
_computing_cell_refinement 'BRUKER APEX'
_computing_data_collection 'BRUKER APEX'
_computing_molecular_graphics 'Ortep-3 for Windows (Farrugia, 1997)'
_computing_publication_material 'WinGX publication routines (Farrugia, 1999)'
_computing_structure_refinement 'SHELXL-97 (Sheldrick, 2008)'
_computing_structure_solution 'SHELXL-97 (Sheldrick, 2008)'
_diffrn_ambient_temperature 100.0(1)
_diffrn_measured_fraction_theta_full 0.998
_diffrn_measured_fraction_theta_max 0.998
_diffrn_measurement_device 'four-circle diffractometer'
_diffrn_measurement_device_type 'BRUKER APPEX-II CCD'
_diffrn_measurement_method 'omega/phi scans'
_diffrn_radiation_monochromator graphite
_diffrn_radiation_probe x-ray
_diffrn_radiation_source 'fine-focus sealed tube'
_diffrn_radiation_type MoK\a
_diffrn_radiation_wavelength 0.71073
_diffrn_reflns_av_R_equivalents 0.0434
_diffrn_reflns_av_unetI/netI 0.0395
_diffrn_reflns_limit_h_max 12
_diffrn_reflns_limit_h_min -13
_diffrn_reflns_limit_k_max 17
_diffrn_reflns_limit_k_min -18
_diffrn_reflns_limit_l_max 18
_diffrn_reflns_limit_l_min 0
_diffrn_reflns_number 38890
_diffrn_reflns_theta_full 26.02
_diffrn_reflns_theta_max 26.02
_diffrn_reflns_theta_min 1.79
_exptl_absorpt_coefficient_mu 6.37
_exptl_absorpt_correction_T_max 0.5111
_exptl_absorpt_correction_T_min 0.3259
_exptl_absorpt_correction_type multi-scan
_exptl_absorpt_process_details 'BRUKER Sadabs'
_exptl_crystal_colour red
_exptl_crystal_density_diffrn 2.132
_exptl_crystal_description prism
_exptl_crystal_F_000 1276
_exptl_crystal_size_max 0.26
_exptl_crystal_size_mid 0.11
_exptl_crystal_size_min 0.04
_refine_diff_density_max 0.915
_refine_diff_density_min -1.295
_refine_diff_density_rms 0.148
_refine_ls_extinction_method none
_refine_ls_goodness_of_fit_ref 1.03
_refine_ls_hydrogen_treatment mixed
_refine_ls_matrix_type full
_refine_ls_number_parameters 513
_refine_ls_number_reflns 8168
_refine_ls_number_restraints 0
_refine_ls_restrained_S_all 1.03
_refine_ls_R_factor_all 0.0401
_refine_ls_R_factor_gt 0.0273
_refine_ls_shift/su_max 0.003
_refine_ls_shift/su_mean 0
_refine_ls_structure_factor_coef Fsqd
_refine_ls_weighting_details 'calc w=1/[\s^2^(Fo^2^)+(0.0150P)^2^+5.4094P] where P=(Fo^2^+2Fc^2^)/3'
_refine_ls_weighting_scheme calc
_refine_ls_wR_factor_gt 0.0487
_refine_ls_wR_factor_ref 0.052
_reflns_number_gt 6797
_reflns_number_total 8168
_reflns_threshold_expression >2\s(I)
_cod_data_source_file ic202058h_si_002_2.cif
_cod_data_source_block compound4
_cod_database_code 4326800

loop_
_symmetry_equiv_pos_as_xyz
'x, y, z'
'-x, -y, -z'

loop_
_atom_site_label
_atom_site_type_symbol
_atom_site_fract_x
_atom_site_fract_y
_atom_site_fract_z
_atom_site_U_iso_or_equiv
_atom_site_adp_type
_atom_site_occupancy
_atom_site_symmetry_multiplicity
_atom_site_calc_flag
_atom_site_refinement_flags
Mo1 Mo 1.11572(4) 0.07641(3) 0.23159(3) 0.01306(9) Uani 1 1 d .
Mo2 Mo 0.68914(4) 0.38413(3) 0.26329(3) 0.01204(9) Uani 1 1 d .
W1 W 0.91682(2) 0.077135(14) 0.329305(14) 0.01312(5) Uani 1 1 d .
W2 W 0.99307(2) 0.238562(14) 0.236205(14) 0.01163(5) Uani 1 1 d .
P1 P 0.84009(13) 0.31751(9) 0.22183(9) 0.0125(3) Uani 1 1 d .
S1 S 0.87928(12) 0.05824(9) 0.15214(9) 0.0138(3) Uani 1 1 d .
O1 O 1.2018(4) 0.1893(3) 0.0933(3) 0.0224(8) Uani 1 1 d .
O2 O 1.3386(4) 0.2588(3) 0.4191(3) 0.0228(8) Uani 1 1 d .
O3 O 0.9211(4) 0.1576(3) 0.5465(3) 0.0223(8) Uani 1 1 d .
O4 O 0.6052(4) 0.0424(3) 0.2759(3) 0.0284(9) Uani 1 1 d .
O5 O 0.8140(4) -0.1511(2) 0.3006(3) 0.0233(8) Uani 1 1 d .
O6 O 1.1910(4) 0.0771(3) 0.4859(3) 0.0230(8) Uani 1 1 d .
O7 O 0.9746(4) 0.2773(2) 0.0287(2) 0.0213(8) Uani 1 1 d .
O8 O 1.2563(4) 0.4312(3) 0.3506(3) 0.0237(8) Uani 1 1 d .
O9 O 1.0509(4) 0.3229(2) 0.4678(2) 0.0214(8) Uani 1 1 d .
C1 C 1.1623(5) 0.1534(4) 0.1454(4) 0.0156(11) Uani 1 1 d .
C2 C 1.2523(5) 0.1962(4) 0.3489(4) 0.0177(11) Uani 1 1 d .
C3 C 0.9183(5) 0.1259(4) 0.4677(4) 0.0188(11) Uani 1 1 d .
C4 C 0.7168(6) 0.0590(4) 0.2891(4) 0.0196(11) Uani 1 1 d .
C5 C 0.8520(5) -0.0663(4) 0.3122(3) 0.0187(11) Uani 1 1 d .
C6 C 1.0981(6) 0.0796(3) 0.4213(4) 0.0200(12) Uani 1 1 d .
C7 C 0.9825(5) 0.2602(3) 0.1025(4) 0.0157(11) Uani 1 1 d .
C8 C 1.1595(5) 0.3621(4) 0.3059(4) 0.0177(11) Uani 1 1 d .
C9 C 1.0191(5) 0.2714(4) 0.3851(4) 0.0158(11) Uani 1 1 d .
C10 C 1.1181(5) -0.0782(4) 0.2576(4) 0.0202(12) Uani 1 1 d .
H10 H 1.0818 -0.1047 0.2988 0.024 Uiso 1 1 calc R
C11 C 1.0490(5) -0.0978(3) 0.1524(4) 0.0196(11) Uani 1 1 d .
H11 H 0.9589 -0.1385 0.112 0.023 Uiso 1 1 calc R
C12 C 1.1409(6) -0.0445(4) 0.1195(4) 0.0217(12) Uani 1 1 d .
H12 H 1.1219 -0.0438 0.0532 0.026 Uiso 1 1 calc R
C13 C 1.2676(5) 0.0078(4) 0.2044(4) 0.0209(12) Uani 1 1 d .
H13 H 1.3466 0.0477 0.2038 0.025 Uiso 1 1 calc R
C14 C 1.2509(6) -0.0121(4) 0.2900(4) 0.0221(12) Uani 1 1 d .
H14 H 1.3168 0.0142 0.3566 0.026 Uiso 1 1 calc R
C15 C 0.5875(5) 0.2913(4) 0.3457(4) 0.0184(11) Uani 1 1 d .
H15 H 0.5175 0.2297 0.3099 0.022 Uiso 1 1 calc R
C16 C 0.5733(5) 0.3852(4) 0.3678(4) 0.0195(11) Uani 1 1 d .
H16 H 0.4917 0.3962 0.3493 0.023 Uiso 1 1 calc R
C17 C 0.7040(5) 0.4598(4) 0.4227(4) 0.0221(12) Uani 1 1 d .
H17 H 0.7233 0.5283 0.446 0.027 Uiso 1 1 calc R
C18 C 0.7997(5) 0.4121(4) 0.4360(4) 0.0239(12) Uani 1 1 d .
H18 H 0.8934 0.4431 0.4701 0.029 Uiso 1 1 calc R
C19 C 0.7262(5) 0.3079(4) 0.3876(4) 0.0199(11) Uani 1 1 d .
H19 H 0.7642 0.2586 0.3842 0.024 Uiso 1 1 calc R
C20 C 0.7444(5) 0.3700(3) 0.1329(3) 0.0124(10) Uani 1 1 d .
C21 C 0.6011(5) 0.3073(3) 0.0887(3) 0.0122(10) Uani 1 1 d .
C22 C 0.5120(5) 0.3531(4) 0.1102(3) 0.0145(10) Uani 1 1 d .
C23 C 0.5574(5) 0.4569(3) 0.1650(3) 0.0159(11) Uani 1 1 d .
C24 C 0.6966(5) 0.5158(4) 0.2007(4) 0.0173(11) Uani 1 1 d .
C25 C 0.7920(5) 0.4788(3) 0.1816(3) 0.0114(10) Uani 1 1 d .
C26 C 0.5375(5) 0.1979(3) 0.0167(3) 0.0158(11) Uani 1 1 d .
C27 C 0.6386(5) 0.1679(4) -0.0205(4) 0.0208(11) Uani 1 1 d .
H27A H 0.5922 0.1048 -0.0743 0.031 Uiso 1 1 calc R
H27B H 0.7085 0.1623 0.035 0.031 Uiso 1 1 calc R
H27C H 0.6785 0.2179 -0.0453 0.031 Uiso 1 1 calc R
C28 C 0.4179(5) 0.1883(4) -0.0771(4) 0.0259(13) Uani 1 1 d .
H28A H 0.3765 0.1202 -0.1216 0.039 Uiso 1 1 calc R
H28B H 0.4489 0.2309 -0.1123 0.039 Uiso 1 1 calc R
H28C H 0.3527 0.2076 -0.0569 0.039 Uiso 1 1 calc R
C29 C 0.4879(6) 0.1271(4) 0.0697(4) 0.0246(12) Uani 1 1 d .
H29A H 0.4289 0.1488 0.0962 0.037 Uiso 1 1 calc R
H29B H 0.5642 0.1271 0.1246 0.037 Uiso 1 1 calc R
H29C H 0.4394 0.0607 0.0216 0.037 Uiso 1 1 calc R
C30 C 0.4572(5) 0.5074(4) 0.1758(4) 0.0198(11) Uani 1 1 d .
C31 C 0.3177(5) 0.4322(4) 0.1498(4) 0.0237(12) Uani 1 1 d .
H31A H 0.2785 0.3915 0.0795 0.036 Uiso 1 1 calc R
H31B H 0.2601 0.4672 0.1615 0.036 Uiso 1 1 calc R
H31C H 0.327 0.3904 0.1921 0.036 Uiso 1 1 calc R
C32 C 0.5084(6) 0.5841(4) 0.2824(4) 0.0284(13) Uani 1 1 d .
H32A H 0.5155 0.5501 0.332 0.043 Uiso 1 1 calc R
H32B H 0.4458 0.618 0.2825 0.043 Uiso 1 1 calc R
H32C H 0.5959 0.6319 0.299 0.043 Uiso 1 1 calc R
C33 C 0.4401(6) 0.5626(4) 0.0971(4) 0.0282(13) Uani 1 1 d .
H33A H 0.5262 0.6113 0.1121 0.042 Uiso 1 1 calc R
H33B H 0.3771 0.5956 0.0998 0.042 Uiso 1 1 calc R
H33C H 0.4063 0.5155 0.0301 0.042 Uiso 1 1 calc R
C34 C 0.9334(5) 0.5525(3) 0.2068(4) 0.0165(11) Uani 1 1 d .
C35 C 0.9189(6) 0.6450(4) 0.1789(4) 0.0279(13) Uani 1 1 d .
H35A H 0.8547 0.6249 0.1095 0.042 Uiso 1 1 calc R
H35B H 1.0052 0.6877 0.1868 0.042 Uiso 1 1 calc R
H35C H 0.8876 0.6805 0.2231 0.042 Uiso 1 1 calc R
C36 C 1.0269(5) 0.5856(4) 0.3209(4) 0.0274(13) Uani 1 1 d .
H36A H 1.1129 0.6333 0.3343 0.041 Uiso 1 1 calc R
H36B H 1.0399 0.5284 0.3387 0.041 Uiso 1 1 calc R
H36C H 0.986 0.6156 0.3606 0.041 Uiso 1 1 calc R
C37 C 1.0003(5) 0.5061(4) 0.1444(4) 0.0234(12) Uani 1 1 d .
H37A H 0.9403 0.4815 0.0733 0.035 Uiso 1 1 calc R
H37B H 1.0193 0.4518 0.1654 0.035 Uiso 1 1 calc R
H37C H 1.0834 0.5557 0.1552 0.035 Uiso 1 1 calc R
C38 C 0.5257(8) 0.1610(7) 0.6067(6) 0.088(3) Uani 1 1 d .
H38A H 0.4601 0.0982 0.5983 0.106 Uiso 1 1 calc R
H38B H 0.477 0.2053 0.5902 0.106 Uiso 1 1 calc R
Cl1 Cl 0.5979(2) 0.13928(16) 0.52235(15) 0.0633(5) Uani 1 1 d .
Cl2 Cl 0.6421(3) 0.21349(16) 0.73374(16) 0.0779(7) Uani 1 1 d .
H22 H 0.415(5) 0.309(3) 0.090(3) 0.015(13) Uiso 1 1 d .
H24 H 0.722(5) 0.578(4) 0.233(3) 0.011(13) Uiso 1 1 d .

loop_
_atom_site_aniso_label
_atom_site_aniso_U_11
_atom_site_aniso_U_22
_atom_site_aniso_U_33
_atom_site_aniso_U_23
_atom_site_aniso_U_13
_atom_site_aniso_U_12
Mo1 0.0148(2) 0.0126(2) 0.0145(2) 0.00476(17) 0.00764(18) 0.00660(18)
Mo2 0.0126(2) 0.0119(2) 0.0125(2) 0.00362(16) 0.00613(18) 0.00472(18)
W1 0.01417(12) 0.01358(11) 0.01344(10) 0.00553(8) 0.00686(9) 0.00536(9)
W2 0.01251(11) 0.01136(10) 0.01269(10) 0.00429(8) 0.00629(9) 0.00509(8)
P1 0.0141(7) 0.0125(6) 0.0130(6) 0.0047(5) 0.0069(5) 0.0057(5)
S1 0.0140(7) 0.0133(6) 0.0130(6) 0.0033(5) 0.0050(5) 0.0046(5)
O1 0.026(2) 0.026(2) 0.030(2) 0.0155(17) 0.0192(18) 0.0168(17)
O2 0.016(2) 0.021(2) 0.022(2) 0.0016(16) 0.0038(17) 0.0017(17)
O3 0.029(2) 0.027(2) 0.0178(19) 0.0079(16) 0.0142(17) 0.0139(18)
O4 0.017(2) 0.034(2) 0.033(2) 0.0106(18) 0.0096(18) 0.0081(18)
O5 0.025(2) 0.0118(19) 0.027(2) 0.0080(16) 0.0060(17) 0.0023(16)
O6 0.022(2) 0.032(2) 0.0181(19) 0.0132(17) 0.0074(17) 0.0125(18)
O7 0.033(2) 0.0178(19) 0.0185(19) 0.0072(15) 0.0149(17) 0.0098(17)
O8 0.019(2) 0.021(2) 0.0220(19) -0.0006(16) 0.0069(17) 0.0013(18)
O9 0.028(2) 0.0175(18) 0.0159(19) 0.0020(15) 0.0106(17) 0.0041(16)
C1 0.009(3) 0.018(3) 0.019(3) 0.002(2) 0.004(2) 0.008(2)
C2 0.017(3) 0.020(3) 0.024(3) 0.011(2) 0.013(3) 0.008(2)
C3 0.021(3) 0.017(3) 0.023(3) 0.011(2) 0.010(2) 0.010(2)
C4 0.025(3) 0.018(3) 0.014(3) 0.006(2) 0.006(2) 0.006(2)
C5 0.017(3) 0.031(3) 0.011(2) 0.008(2) 0.005(2) 0.012(2)
C6 0.032(3) 0.013(3) 0.021(3) 0.007(2) 0.019(3) 0.005(2)
C7 0.016(3) 0.010(2) 0.022(3) 0.002(2) 0.010(2) 0.007(2)
C8 0.022(3) 0.026(3) 0.014(2) 0.007(2) 0.012(2) 0.015(3)
C9 0.014(3) 0.016(3) 0.021(3) 0.011(2) 0.007(2) 0.006(2)
C10 0.033(3) 0.016(3) 0.026(3) 0.012(2) 0.021(3) 0.016(3)
C11 0.023(3) 0.009(2) 0.028(3) 0.005(2) 0.011(2) 0.008(2)
C12 0.036(3) 0.018(3) 0.021(3) 0.008(2) 0.019(3) 0.015(3)
C13 0.022(3) 0.018(3) 0.036(3) 0.012(2) 0.021(3) 0.015(2)
C14 0.029(3) 0.022(3) 0.020(3) 0.006(2) 0.010(3) 0.018(3)
C15 0.021(3) 0.017(3) 0.017(3) 0.005(2) 0.012(2) 0.001(2)
C16 0.021(3) 0.027(3) 0.018(3) 0.009(2) 0.013(2) 0.012(2)
C17 0.030(3) 0.021(3) 0.016(3) 0.004(2) 0.012(2) 0.009(3)
C18 0.018(3) 0.035(3) 0.013(3) 0.008(2) 0.006(2) 0.001(3)
C19 0.026(3) 0.028(3) 0.020(3) 0.016(2) 0.017(2) 0.016(3)
C20 0.013(3) 0.015(2) 0.010(2) 0.0053(19) 0.006(2) 0.005(2)
C21 0.014(3) 0.013(2) 0.010(2) 0.0063(19) 0.003(2) 0.005(2)
C22 0.018(3) 0.015(3) 0.014(2) 0.008(2) 0.007(2) 0.008(2)
C23 0.020(3) 0.017(3) 0.013(2) 0.004(2) 0.008(2) 0.009(2)
C24 0.022(3) 0.011(3) 0.021(3) 0.005(2) 0.010(2) 0.008(2)
C25 0.012(3) 0.010(2) 0.009(2) 0.0015(18) 0.002(2) 0.004(2)
C26 0.017(3) 0.014(2) 0.015(2) 0.007(2) 0.002(2) 0.006(2)
C27 0.014(3) 0.019(3) 0.021(3) -0.003(2) 0.004(2) 0.004(2)
C28 0.029(3) 0.020(3) 0.019(3) -0.002(2) 0.002(2) 0.010(3)
C29 0.032(3) 0.012(3) 0.024(3) 0.001(2) 0.012(3) 0.004(2)
C30 0.018(3) 0.020(3) 0.026(3) 0.008(2) 0.011(2) 0.010(2)
C31 0.021(3) 0.029(3) 0.031(3) 0.010(2) 0.015(3) 0.017(3)
C32 0.031(3) 0.022(3) 0.036(3) 0.006(2) 0.015(3) 0.015(3)
C33 0.030(3) 0.032(3) 0.039(3) 0.019(3) 0.018(3) 0.026(3)
C34 0.021(3) 0.010(2) 0.019(3) 0.005(2) 0.008(2) 0.005(2)
C35 0.023(3) 0.018(3) 0.042(3) 0.010(3) 0.015(3) 0.004(2)
C36 0.023(3) 0.028(3) 0.020(3) 0.003(2) 0.006(2) -0.001(3)
C37 0.024(3) 0.015(3) 0.032(3) 0.006(2) 0.019(3) 0.001(2)
C38 0.055(6) 0.106(7) 0.068(6) -0.018(5) 0.003(5) 0.040(5)
Cl1 0.0586(13) 0.0805(14) 0.0605(12) 0.0372(11) 0.0283(11) 0.0236(11)
Cl2 0.115(2) 0.0773(14) 0.0595(13) 0.0222(11) 0.0303(13) 0.0695(15)

loop_
_atom_type_symbol
_atom_type_description
_atom_type_scat_dispersion_real
_atom_type_scat_dispersion_imag
_atom_type_scat_source
C C 0.0033 0.0016 'International Tables Vol C Tables 4.2.6.8 and 6.1.1.4'
H H 0 0 'International Tables Vol C Tables 4.2.6.8 and 6.1.1.4'
Mo Mo -1.6832 0.6857 'International Tables Vol C Tables 4.2.6.8 and 6.1.1.4'
O O 0.0106 0.006 'International Tables Vol C Tables 4.2.6.8 and 6.1.1.4'
P P 0.1023 0.0942 'International Tables Vol C Tables 4.2.6.8 and 6.1.1.4'
S S 0.1246 0.1234 'International Tables Vol C Tables 4.2.6.8 and 6.1.1.4'
W W -0.849 6.8722 'International Tables Vol C Tables 4.2.6.8 and 6.1.1.4'
Cl Cl 0.1484 0.1585 'International Tables Vol C Tables 4.2.6.8 and 6.1.1.4'

loop_
_geom_angle_atom_site_label_1
_geom_angle_atom_site_label_2
_geom_angle_atom_site_label_3
_geom_angle
C1 Mo1 C2 85.51(19)
C1 Mo1 C13 83.42(18)
C2 Mo1 C13 96.22(19)
C1 Mo1 C12 80.79(18)
C2 Mo1 C12 131.25(19)
C13 Mo1 C12 36.00(18)
C1 Mo1 C14 117.26(18)
C2 Mo1 C14 87.63(19)
C13 Mo1 C14 35.71(17)
C12 Mo1 C14 59.13(18)
C1 Mo1 C11 111.89(18)
C2 Mo1 C11 145.72(19)
C13 Mo1 C11 58.95(18)
C12 Mo1 C11 35.04(17)
C14 Mo1 C11 58.27(18)
C1 Mo1 C10 137.75(17)
C2 Mo1 C10 113.83(19)
C13 Mo1 C10 58.39(17)
C12 Mo1 C10 57.94(16)
C14 Mo1 C10 34.70(18)
C11 Mo1 C10 34.44(16)
C1 Mo1 S1 91.20(14)
C2 Mo1 S1 122.13(14)
C13 Mo1 S1 140.80(14)
C12 Mo1 S1 104.80(14)
C14 Mo1 S1 141.37(14)
C11 Mo1 S1 88.03(13)
C10 Mo1 S1 106.70(13)
C1 Mo1 W1 130.18(13)
C2 Mo1 W1 88.84(13)
C13 Mo1 W1 146.37(12)
C12 Mo1 W1 134.41(13)
C14 Mo1 W1 111.87(12)
C11 Mo1 W1 100.04(12)
C10 Mo1 W1 89.15(12)
S1 Mo1 W1 51.70(3)
C1 Mo1 W2 70.74(13)
C2 Mo1 W2 73.30(14)
C13 Mo1 W2 152.57(12)
C12 Mo1 W2 141.08(13)
C14 Mo1 W2 159.04(13)
C11 Mo1 W2 139.44(13)
C10 Mo1 W2 149.04(12)
S1 Mo1 W2 51.59(3)
W1 Mo1 W2 60.296(9)
C20 Mo2 C24 65.46(17)
C20 Mo2 C17 156.38(18)
C24 Mo2 C17 99.36(18)
C20 Mo2 C22 65.88(17)
C24 Mo2 C22 64.18(18)
C17 Mo2 C22 125.61(18)
C20 Mo2 C19 130.60(17)
C24 Mo2 C19 156.14(18)
C17 Mo2 C19 59.03(18)
C22 Mo2 C19 135.20(18)
C20 Mo2 C18 136.04(18)
C24 Mo2 C18 120.67(18)
C17 Mo2 C18 35.50(18)
C22 Mo2 C18 158.07(18)
C19 Mo2 C18 35.72(18)
C20 Mo2 C21 37.65(16)
C24 Mo2 C21 76.73(17)
C17 Mo2 C21 160.84(18)
C22 Mo2 C21 35.76(16)
C19 Mo2 C21 127.05(17)
C18 Mo2 C21 159.69(17)
C20 Mo2 C16 164.83(18)
C24 Mo2 C16 110.91(17)
C17 Mo2 C16 35.59(17)
C22 Mo2 C16 99.09(18)
C19 Mo2 C16 58.43(17)
C18 Mo2 C16 58.98(18)
C21 Mo2 C16 127.94(17)
C20 Mo2 C15 142.87(17)
C24 Mo2 C15 144.68(17)
C17 Mo2 C15 59.22(17)
C22 Mo2 C15 103.67(18)
C19 Mo2 C15 35.05(17)
C18 Mo2 C15 59.20(18)
C21 Mo2 C15 113.75(17)
C16 Mo2 C15 35.25(17)
C20 Mo2 C23 77.47(16)
C24 Mo2 C23 35.66(17)
C17 Mo2 C23 101.02(17)
C22 Mo2 C23 35.75(16)
C19 Mo2 C23 149.20(17)
C18 Mo2 C23 135.39(17)
C21 Mo2 C23 64.76(15)
C16 Mo2 C23 91.44(17)
C15 Mo2 C23 115.80(17)
C20 Mo2 P1 47.61(12)
C24 Mo2 P1 105.21(13)
C17 Mo2 P1 128.34(14)
C22 Mo2 P1 106.00(12)
C19 Mo2 P1 84.10(12)
C18 Mo2 P1 93.54(14)
C21 Mo2 P1 70.33(12)
C16 Mo2 P1 142.33(13)
C15 Mo2 P1 110.08(13)
C23 Mo2 P1 125.08(11)
C20 Mo2 C25 37.64(15)
C24 Mo2 C25 35.04(16)
C17 Mo2 C25 120.27(17)
C22 Mo2 C25 76.59(16)
C19 Mo2 C25 144.87(17)
C18 Mo2 C25 120.43(17)
C21 Mo2 C25 66.73(15)
C16 Mo2 C25 144.33(16)
C15 Mo2 C25 179.49(16)
C23 Mo2 C25 64.16(16)
P1 Mo2 C25 70.22(11)
C5 W1 C3 96.60(19)
C5 W1 C6 85.32(19)
C3 W1 C6 78.12(19)
C5 W1 C4 83.6(2)
C3 W1 C4 80.0(2)
C6 W1 C4 154.04(18)
C5 W1 S1 96.79(13)
C3 W1 S1 161.00(14)
C6 W1 S1 116.39(13)
C4 W1 S1 88.23(13)
C5 W1 C9 170.25(17)
C3 W1 C9 74.71(17)
C6 W1 C9 88.49(17)
C4 W1 C9 99.00(17)
S1 W1 C9 92.70(11)
C5 W1 Mo1 97.81(14)
C3 W1 Mo1 139.25(15)
C6 W1 Mo1 65.39(13)
C4 W1 Mo1 139.47(13)
S1 W1 Mo1 51.29(3)
C9 W1 Mo1 86.40(11)
C5 W1 W2 147.74(13)
C3 W1 W2 115.53(13)
C6 W1 W2 103.27(13)
C4 W1 W2 98.62(13)
S1 W1 W2 51.37(3)
C9 W1 W2 41.46(10)
Mo1 W1 W2 59.982(9)
C8 W2 C7 87.42(19)
C8 W2 C9 77.41(18)
C7 W2 C9 159.14(18)
C8 W2 P1 96.60(14)
C7 W2 P1 83.56(13)
C9 W2 P1 84.04(14)
C8 W2 S1 151.83(14)
C7 W2 S1 91.42(13)
C9 W2 S1 108.72(13)
P1 W2 S1 111.25(4)
C8 W2 Mo1 101.32(14)
C7 W2 Mo1 99.75(13)
C9 W2 Mo1 97.24(13)
P1 W2 Mo1 161.89(3)
S1 W2 Mo1 51.16(3)
C8 W2 W1 124.97(13)
C7 W2 W1 142.77(13)
C9 W2 W1 57.54(13)
P1 W2 W1 107.32(3)
S1 W2 W1 51.36(3)
Mo1 W2 W1 59.722(9)
C20 P1 W2 139.70(15)
C20 P1 Mo2 61.91(14)
W2 P1 Mo2 158.32(6)
Mo1 S1 W1 77.02(4)
Mo1 S1 W2 77.24(4)
W1 S1 W2 77.27(3)
O1 C1 Mo1 169.2(4)
O2 C2 Mo1 172.8(4)
O3 C3 W1 177.2(4)
O4 C4 W1 170.9(4)
O5 C5 W1 178.9(4)
O6 C6 W1 167.6(4)
O7 C7 W2 176.0(4)
O8 C8 W2 176.1(4)
O9 C9 W2 156.2(4)
O9 C9 W1 122.8(3)
W2 C9 W1 81.00(16)
C14 C10 C11 108.5(4)
C14 C10 Mo1 69.9(3)
C11 C10 Mo1 72.3(3)
C14 C10 H10 125.7
C11 C10 H10 125.7
Mo1 C10 H10 123.7
C10 C11 C12 107.5(5)
C10 C11 Mo1 73.3(3)
C12 C11 Mo1 69.8(3)
C10 C11 H11 126.3
C12 C11 H11 126.3
Mo1 C11 H11 122.4
C11 C12 C13 108.5(4)
C11 C12 Mo1 75.1(3)
C13 C12 Mo1 71.6(3)
C11 C12 H12 125.7
C13 C12 H12 125.7
Mo1 C12 H12 119.3
C14 C13 C12 107.0(5)
C14 C13 Mo1 72.9(3)
C12 C13 Mo1 72.4(3)
C14 C13 H13 126.5
C12 C13 H13 126.5
Mo1 C13 H13 120.1
C10 C14 C13 108.4(5)
C10 C14 Mo1 75.4(3)
C13 C14 Mo1 71.4(3)
C10 C14 H14 125.8
C13 C14 H14 125.8
Mo1 C14 H14 119.2
C19 C15 C16 107.4(5)
C19 C15 Mo2 71.9(3)
C16 C15 Mo2 72.0(3)
C19 C15 H15 126.3
C16 C15 H15 126.3
Mo2 C15 H15 121.6
C15 C16 C17 108.5(5)
C15 C16 Mo2 72.7(3)
C17 C16 Mo2 71.7(3)
C15 C16 H16 125.7
C17 C16 H16 125.7
Mo2 C16 H16 121.6
C18 C17 C16 107.9(5)
C18 C17 Mo2 72.6(3)
C16 C17 Mo2 72.8(3)
C18 C17 H17 126.1
C16 C17 H17 126.1
Mo2 C17 H17 120.4
C17 C18 C19 107.2(5)
C17 C18 Mo2 71.9(3)
C19 C18 Mo2 72.1(3)
C17 C18 H18 126.4
C19 C18 H18 126.4
Mo2 C18 H18 121.3
C15 C19 C18 109.0(5)
C15 C19 Mo2 73.1(3)
C18 C19 Mo2 72.2(3)
C15 C19 H19 125.5
C18 C19 H19 125.5
Mo2 C19 H19 121
C21 C20 C25 122.0(4)
C21 C20 P1 108.5(3)
C25 C20 P1 108.7(3)
C21 C20 Mo2 75.8(2)
C25 C20 Mo2 76.8(2)
P1 C20 Mo2 70.48(15)
C22 C21 C20 116.6(4)
C22 C21 C26 117.5(4)
C20 C21 C26 125.8(4)
C22 C21 Mo2 71.9(3)
C20 C21 Mo2 66.6(2)
C26 C21 Mo2 135.1(3)
C21 C22 C23 122.1(5)
C21 C22 Mo2 72.4(3)
C23 C22 Mo2 73.1(3)
C21 C22 H22 118(3)
C23 C22 H22 120(3)
Mo2 C22 H22 124(3)
C24 C23 C22 118.8(4)
C24 C23 C30 119.6(4)
C22 C23 C30 121.2(4)
C24 C23 Mo2 70.9(3)
C22 C23 Mo2 71.2(3)
C30 C23 Mo2 135.3(3)
C25 C24 C23 123.7(4)
C25 C24 Mo2 74.2(3)
C23 C24 Mo2 73.5(3)
C25 C24 H24 118(3)
C23 C24 H24 118(3)
Mo2 C24 H24 129(3)
C24 C25 C20 115.8(4)
C24 C25 C34 119.2(4)
C20 C25 C34 124.9(4)
C24 C25 Mo2 70.8(3)
C20 C25 Mo2 65.6(2)
C34 C25 Mo2 137.1(3)
C28 C26 C29 109.0(4)
C28 C26 C27 106.9(4)
C29 C26 C27 110.1(4)
C28 C26 C21 108.9(4)
C29 C26 C21 110.7(4)
C27 C26 C21 111.2(4)
C26 C27 H27A 109.5
C26 C27 H27B 109.5
H27A C27 H27B 109.5
C26 C27 H27C 109.5
H27A C27 H27C 109.5
H27B C27 H27C 109.5
C26 C28 H28A 109.5
C26 C28 H28B 109.5
H28A C28 H28B 109.5
C26 C28 H28C 109.5
H28A C28 H28C 109.5
H28B C28 H28C 109.5
C26 C29 H29A 109.5
C26 C29 H29B 109.5
H29A C29 H29B 109.5
C26 C29 H29C 109.5
H29A C29 H29C 109.5
H29B C29 H29C 109.5
C31 C30 C23 112.5(4)
C31 C30 C33 107.6(4)
C23 C30 C33 105.5(4)
C31 C30 C32 109.1(4)
C23 C30 C32 113.3(4)
C33 C30 C32 108.6(4)
C30 C31 H31A 109.5
C30 C31 H31B 109.5
H31A C31 H31B 109.5
C30 C31 H31C 109.5
H31A C31 H31C 109.5
H31B C31 H31C 109.5
C30 C32 H32A 109.5
C30 C32 H32B 109.5
H32A C32 H32B 109.5
C30 C32 H32C 109.5
H32A C32 H32C 109.5
H32B C32 H32C 109.5
C30 C33 H33A 109.5
C30 C33 H33B 109.5
H33A C33 H33B 109.5
C30 C33 H33C 109.5
H33A C33 H33C 109.5
H33B C33 H33C 109.5
C35 C34 C37 107.6(4)
C35 C34 C25 109.0(4)
C37 C34 C25 110.9(4)
C35 C34 C36 108.6(4)
C37 C34 C36 108.9(4)
C25 C34 C36 111.7(4)
C34 C35 H35A 109.5
C34 C35 H35B 109.5
H35A C35 H35B 109.5
C34 C35 H35C 109.5
H35A C35 H35C 109.5
H35B C35 H35C 109.5
C34 C36 H36A 109.5
C34 C36 H36B 109.5
H36A C36 H36B 109.5
C34 C36 H36C 109.5
H36A C36 H36C 109.5
H36B C36 H36C 109.5
C34 C37 H37A 109.5
C34 C37 H37B 109.5
H37A C37 H37B 109.5
C34 C37 H37C 109.5
H37A C37 H37C 109.5
H37B C37 H37C 109.5
Cl1 C38 Cl2 113.8(5)
Cl1 C38 H38A 108.8
Cl2 C38 H38A 108.8
Cl1 C38 H38B 108.8
Cl2 C38 H38B 108.8
H38A C38 H38B 107.7

loop_
_geom_bond_atom_site_label_1
_geom_bond_atom_site_label_2
_geom_bond_distance
Mo1 C1 1.972(5)
Mo1 C2 1.993(5)
Mo1 C13 2.290(5)
Mo1 C12 2.300(5)
Mo1 C14 2.310(5)
Mo1 C11 2.369(5)
Mo1 C10 2.381(5)
Mo1 S1 2.4271(13)
Mo1 W1 3.0310(4)
Mo1 W2 3.0390(4)
Mo2 C20 2.193(4)
Mo2 C24 2.300(5)
Mo2 C17 2.306(5)
Mo2 C22 2.310(5)
Mo2 C19 2.315(5)
Mo2 C18 2.315(5)
Mo2 C21 2.316(4)
Mo2 C16 2.321(5)
Mo2 C15 2.330(5)
Mo2 C23 2.334(5)
Mo2 P1 2.3427(13)
Mo2 C25 2.344(4)
W1 C5 1.968(5)
W1 C3 2.006(5)
W1 C6 2.016(6)
W1 C4 2.045(6)
W1 S1 2.4410(11)
W1 C9 2.604(5)
W1 W2 3.0486(3)
W2 C8 1.998(5)
W2 C7 2.028(5)
W2 C9 2.044(5)
W2 P1 2.2836(12)
W2 S1 2.4417(12)
P1 C20 1.836(5)
O1 C1 1.155(5)
O2 C2 1.147(6)
O3 C3 1.141(5)
O4 C4 1.149(6)
O5 C5 1.158(6)
O6 C6 1.166(6)
O7 C7 1.146(5)
O8 C8 1.144(6)
O9 C9 1.168(5)
C10 C14 1.400(7)
C10 C11 1.406(7)
C10 H10 0.93
C11 C12 1.407(7)
C11 H11 0.93
C12 C13 1.418(7)
C12 H12 0.93
C13 C14 1.411(7)
C13 H13 0.93
C14 H14 0.93
C15 C19 1.399(7)
C15 C16 1.408(7)
C15 H15 0.93
C16 C17 1.414(7)
C16 H16 0.93
C17 C18 1.409(7)
C17 H17 0.93
C18 C19 1.420(7)
C18 H18 0.93
C19 H19 0.93
C20 C21 1.459(6)
C20 C25 1.471(6)
C21 C22 1.420(6)
C21 C26 1.546(6)
C22 C23 1.426(6)
C22 H22 1.01(5)
C23 C24 1.419(7)
C23 C30 1.529(6)
C24 C25 1.399(6)
C24 H24 0.85(5)
C25 C34 1.538(7)
C26 C28 1.519(7)
C26 C29 1.524(6)
C26 C27 1.533(7)
C27 H27A 0.96
C27 H27B 0.96
C27 H27C 0.96
C28 H28A 0.96
C28 H28B 0.96
C28 H28C 0.96
C29 H29A 0.96
C29 H29B 0.96
C29 H29C 0.96
C30 C31 1.527(7)
C30 C33 1.537(7)
C30 C32 1.541(7)
C31 H31A 0.96
C31 H31B 0.96
C31 H31C 0.96
C32 H32A 0.96
C32 H32B 0.96
C32 H32C 0.96
C33 H33A 0.96
C33 H33B 0.96
C33 H33C 0.96
C34 C35 1.527(7)
C34 C37 1.527(6)
C34 C36 1.540(7)
C35 H35A 0.96
C35 H35B 0.96
C35 H35C 0.96
C36 H36A 0.96
C36 H36B 0.96
C36 H36C 0.96
C37 H37A 0.96
C37 H37B 0.96
C37 H37C 0.96
C38 Cl1 1.714(8)
C38 Cl2 1.742(8)
C38 H38A 0.97
C38 H38B 0.97
